data_7032643
loop_
_publ_author_name
'Zhang, Miao Miao'
'Gong, Yun'
'Zhang, Pan'
'Shi, Hui Fang'
'Lin, Jian Hua'

_publ_section_title
;
 An acid-stable Zn(ii) complex: electrodeposition in sulfuric acid and the
 effect on the zinc-lead dioxide battery.
;
_journal_issue 45
_journal_name_full 'Dalton transactions (Cambridge, England : 2003)'
_journal_page_first 17129
_journal_page_last 17135
_journal_paper_doi 10.1039/c4dt02338b
_journal_volume 43
_journal_year 2014
_chemical_formula_sum 'C20 H16 N12 O5 S Zn2'
_chemical_formula_weight 667.25
_chemical_name_systematic
; 
 ? 
;
_space_group_IT_number 14
_symmetry_cell_setting monoclinic
_symmetry_space_group_name_Hall '-P 2ybc'
_symmetry_space_group_name_H-M 'P 1 21/c 1'
_atom_sites_solution_hydrogens geom
_atom_sites_solution_primary direct
_atom_sites_solution_secondary difmap
_audit_creation_method SHELXL-97
_cell_angle_alpha 90.00
_cell_angle_beta 108.979(4)
_cell_angle_gamma 90.00
_cell_formula_units_Z 4
_cell_length_a 11.7747(5)
_cell_length_b 15.2659(5)
_cell_length_c 14.3648(6)
_cell_measurement_reflns_used 4879
_cell_measurement_temperature 293(2)
_cell_measurement_theta_max 28.8310
_cell_measurement_theta_min 3.7270
_cell_volume 2441.72(18)
_computing_cell_refinement 'CrysAlisPro, Oxford Diffraction Ltd.'
_computing_data_collection 'CrysAlisPro, Oxford Diffraction Ltd.'
_computing_data_reduction 'CrysAlisPro, Oxford Diffraction Ltd.'
_computing_molecular_graphics 'SHELXTL (Sheldrick, 1997)'
_computing_publication_material 'SHELXTL (Sheldrick, 1997)'
_computing_structure_refinement 'SHELXL97 (Sheldrick, 2008)'
_computing_structure_solution 'SHELXS97 (Sheldrick, 2008)'
_diffrn_ambient_temperature 293(2)
_diffrn_measured_fraction_theta_full 0.993
_diffrn_measured_fraction_theta_max 0.993
_diffrn_measurement_device_type 'SuperNova, Dual, Cu at zero, Atlas'
_diffrn_measurement_method '\w scans'
_diffrn_radiation_monochromator graphite
_diffrn_radiation_source 'SuperNova (Mo) X-ray Source'
_diffrn_radiation_type MoK\a
_diffrn_radiation_wavelength 0.71073
_diffrn_reflns_av_R_equivalents 0.0254
_diffrn_reflns_av_unetI/netI 0.0394
_diffrn_reflns_limit_h_max 10
_diffrn_reflns_limit_h_min -14
_diffrn_reflns_limit_k_max 17
_diffrn_reflns_limit_k_min -18
_diffrn_reflns_limit_l_max 17
_diffrn_reflns_limit_l_min -14
_diffrn_reflns_number 8307
_diffrn_reflns_theta_full 25.01
_diffrn_reflns_theta_max 25.01
_diffrn_reflns_theta_min 3.00
_exptl_absorpt_coefficient_mu 2.112
_exptl_absorpt_correction_T_max 1.00000
_exptl_absorpt_correction_T_min 0.78353
_exptl_absorpt_correction_type multi-scan
_exptl_absorpt_process_details
;
CrysAlisPro, Agilent Technologies,
Version 1.171.36.28 (release 01-02-2013 CrysAlis171 .NET)
(compiled Feb  1 2013,16:14:44)
Empirical absorption correction using spherical harmonics,
 implemented in SCALE3 ABSPACK scaling algorithm.
;
_exptl_crystal_colour colorless
_exptl_crystal_density_diffrn 1.815
_exptl_crystal_density_method 'not measured'
_exptl_crystal_description block
_exptl_crystal_F_000 1344
_exptl_crystal_size_max 0.28
_exptl_crystal_size_mid 0.22
_exptl_crystal_size_min 0.18
_refine_diff_density_max 0.457
_refine_diff_density_min -0.371
_refine_diff_density_rms 0.076
_refine_ls_extinction_method none
_refine_ls_goodness_of_fit_ref 1.042
_refine_ls_hydrogen_treatment none
_refine_ls_matrix_type full
_refine_ls_number_parameters 377
_refine_ls_number_reflns 4269
_refine_ls_number_restraints 0
_refine_ls_restrained_S_all 1.042
_refine_ls_R_factor_all 0.0351
_refine_ls_R_factor_gt 0.0293
_refine_ls_shift/su_max 0.001
_refine_ls_shift/su_mean 0.000
_refine_ls_structure_factor_coef Fsqd
_refine_ls_weighting_details 'calc w=1/[\s^2^(Fo^2^)+(0.0318P)^2^+1.3997P] where P=(Fo^2^+2Fc^2^)/3'
_refine_ls_weighting_scheme calc
_refine_ls_wR_factor_gt 0.0706
_refine_ls_wR_factor_ref 0.0741
_reflns_number_gt 3768
_reflns_number_total 4269
_reflns_threshold_expression >2sigma(I)
_cod_data_source_file c4dt02338b2.cif
_cod_data_source_block 13410b
_cod_depositor_comments
;
The following automatic conversions were performed:

'_symmetry_cell_setting' value 'Monoclinic' changed to 'monoclinic'
according to
/usr/data/users/saulius/crontab/automatic-downloads/rss-feeds/RSC/lib/dictionaries/cif_core.dic
dictionary named 'cif_core.dic' version 2.4.2 from 2011-04-26.

Automatic conversion script
Id: cif_fix_values 2827 2014-09-09 07:05:25Z andrius 

 Adding full bibliography for 7032643--7032644.cif.
;
_cod_original_cell_volume 2441.72(17)
_cod_original_sg_symbol_H-M P2(1)/c
_cod_database_code 7032643

loop_
_symmetry_equiv_pos_as_xyz
'x, y, z'
'-x, y+1/2, -z+1/2'
'-x, -y, -z'
'x, -y-1/2, z-1/2'

loop_
_atom_site_label
_atom_site_type_symbol
_atom_site_fract_x
_atom_site_fract_y
_atom_site_fract_z
_atom_site_U_iso_or_equiv
_atom_site_adp_type
_atom_site_occupancy
_atom_site_symmetry_multiplicity
_atom_site_calc_flag
_atom_site_refinement_flags
Zn1 Zn 0.57440(3) 0.23213(2) 0.62099(2) 0.01207(10) Uani 1 1 d .
Zn2 Zn 0.42966(3) 0.19860(2) 0.36866(2) 0.01116(10) Uani 1 1 d .
S1 S 0.48097(6) 0.13290(4) 0.76018(5) 0.01287(16) Uani 1 1 d .
N1 N 0.4420(2) 0.30663(14) 0.54368(15) 0.0142(5) Uani 1 1 d .
N12 N 1.29124(19) -0.20781(14) 0.77632(15) 0.0122(5) Uani 1 1 d .
N2 N 0.3707(2) 0.27665(15) 0.45335(16) 0.0152(5) Uani 1 1 d .
N7 N 0.64389(19) 0.17000(15) 0.52943(15) 0.0136(5) Uani 1 1 d .
O1 O 0.48698(18) 0.22892(12) 0.78031(14) 0.0217(5) Uani 1 1 d .
N8 N 0.57073(19) 0.13136(14) 0.44516(14) 0.0129(5) Uani 1 1 d .
O2 O 0.53360(17) 0.12315(12) 0.67933(14) 0.0207(4) Uani 1 1 d .
N9 N 0.9309(2) -0.02002(14) 0.58770(15) 0.0140(5) Uani 1 1 d .
C10 C -0.1479(2) 0.52682(17) 0.29551(19) 0.0144(6) Uani 1 1 d .
H10 H -0.1304 0.4674 0.2963 0.017 Uiso 1 1 calc R
N6 N -0.28639(19) 0.64318(15) 0.23096(15) 0.0124(5) Uani 1 1 d .
C19 C 1.2586(2) -0.12503(18) 0.78614(19) 0.0158(6) Uani 1 1 d .
H19 H 1.3051 -0.0926 0.8398 0.019 Uiso 1 1 calc R
C1 C 0.3927(2) 0.38021(18) 0.56337(19) 0.0163(6) Uani 1 1 d .
H1 H 0.4237 0.4137 0.6200 0.020 Uiso 1 1 calc R
C18 C 1.2237(2) -0.25352(19) 0.69767(19) 0.0180(6) Uani 1 1 d .
H18 H 1.2465 -0.3105 0.6894 0.022 Uiso 1 1 calc R
C11 C 0.7449(2) 0.12357(18) 0.56052(18) 0.0147(6) Uani 1 1 d .
H11 H 0.8093 0.1359 0.6168 0.018 Uiso 1 1 calc R
C8 C -0.2076(2) 0.69878(18) 0.29342(19) 0.0164(6) Uani 1 1 d .
H8 H -0.2291 0.7573 0.2940 0.020 Uiso 1 1 calc R
C4 C 0.2049(2) 0.47173(17) 0.47187(18) 0.0119(6) Uani 1 1 d .
C9 C -0.2559(2) 0.55840(18) 0.23376(18) 0.0139(6) Uani 1 1 d .
H9A H -0.3097 0.5193 0.1924 0.017 Uiso 1 1 calc R
N5 N 0.09415(19) 0.47185(14) 0.40744(15) 0.0121(5) Uani 1 1 d .
N3 N 0.2278(2) 0.54928(15) 0.51773(16) 0.0150(5) Uani 1 1 d .
C14 C 0.8302(2) -0.01406(17) 0.51174(19) 0.0134(6) Uani 1 1 d .
N11 N 0.9130(2) -0.14012(15) 0.49108(15) 0.0166(5) Uani 1 1 d .
N10 N 0.8188(2) -0.08470(15) 0.45338(17) 0.0166(5) Uani 1 1 d .
C13 C 0.6292(2) 0.06262(18) 0.42515(19) 0.0159(6) Uani 1 1 d .
H13 H 0.5996 0.0259 0.3710 0.019 Uiso 1 1 calc R
N4 N 0.13126(19) 0.60367(15) 0.48403(15) 0.0149(5) Uani 1 1 d .
C2 C 0.2884(2) 0.39919(18) 0.48680(18) 0.0130(6) Uani 1 1 d .
C5 C 0.0533(2) 0.55398(17) 0.41721(18) 0.0132(6) Uani 1 1 d .
C20 C 1.1592(2) -0.08595(19) 0.72009(18) 0.0176(6) Uani 1 1 d .
H20 H 1.1404 -0.0279 0.7282 0.021 Uiso 1 1 calc R
C12 C 0.7405(2) 0.05438(18) 0.49731(18) 0.0133(6) Uani 1 1 d .
C16 C 1.0874(2) -0.13514(18) 0.64075(18) 0.0134(6) Uani 1 1 d .
C6 C -0.0654(2) 0.58452(18) 0.35662(18) 0.0125(6) Uani 1 1 d .
C7 C -0.0980(2) 0.67253(18) 0.35554(19) 0.0155(6) Uani 1 1 d .
H7 H -0.0460 0.7128 0.3965 0.019 Uiso 1 1 calc R
C17 C 1.1234(2) -0.22033(18) 0.62953(19) 0.0171(6) Uani 1 1 d .
H17 H 1.0795 -0.2542 0.5761 0.021 Uiso 1 1 calc R
C15 C 0.9774(2) -0.09824(18) 0.57198(18) 0.0146(6) Uani 1 1 d .
C3 C 0.2792(2) 0.33190(18) 0.42014(19) 0.0167(6) Uani 1 1 d .
H3 H 0.2176 0.3262 0.3604 0.020 Uiso 1 1 calc R
O3 O 0.55231(18) 0.08503(14) 0.84587(15) 0.0302(5) Uani 1 1 d .
O5 O 0.02318(19) 0.36649(14) 0.22623(17) 0.0258(5) Uani 1 1 d .
O4 O 0.35661(16) 0.10330(13) 0.72774(13) 0.0189(4) Uani 1 1 d .
H5B H 0.039(3) 0.395(3) 0.286(3) 0.051(11) Uiso 1 1 d .
H5A H 0.011(4) 0.408(3) 0.176(3) 0.085(16) Uiso 1 1 d .
H3A H 0.296(3) 0.568(2) 0.564(2) 0.023(8) Uiso 1 1 d .
H10A H 0.762(3) -0.100(2) 0.392(2) 0.039(10) Uiso 1 1 d .

loop_
_atom_site_aniso_label
_atom_site_aniso_U_11
_atom_site_aniso_U_22
_atom_site_aniso_U_33
_atom_site_aniso_U_23
_atom_site_aniso_U_13
_atom_site_aniso_U_12
Zn1 0.00835(18) 0.01169(18) 0.01262(17) -0.00281(12) -0.00149(13) 0.00205(12)
Zn2 0.00747(17) 0.01094(18) 0.01193(17) -0.00145(12) -0.00114(12) 0.00146(12)
S1 0.0087(3) 0.0108(3) 0.0163(3) 0.0005(3) 0.0001(3) 0.0002(3)
N1 0.0124(12) 0.0170(12) 0.0117(11) -0.0022(9) 0.0021(9) 0.0031(10)
N12 0.0095(12) 0.0139(12) 0.0116(11) 0.0014(9) 0.0012(9) 0.0008(10)
N2 0.0094(12) 0.0183(12) 0.0140(11) -0.0041(10) -0.0015(9) 0.0039(10)
N7 0.0105(12) 0.0145(12) 0.0130(11) -0.0028(9) 0.0000(9) 0.0034(10)
O1 0.0262(12) 0.0138(11) 0.0293(11) -0.0046(8) 0.0148(10) -0.0038(9)
N8 0.0123(12) 0.0119(11) 0.0110(11) -0.0016(9) -0.0008(9) 0.0018(10)
O2 0.0220(11) 0.0145(10) 0.0284(11) -0.0026(9) 0.0123(9) -0.0016(9)
N9 0.0118(12) 0.0151(12) 0.0130(11) -0.0014(9) 0.0014(10) 0.0063(10)
C10 0.0140(15) 0.0095(13) 0.0188(14) 0.0013(11) 0.0041(12) 0.0025(11)
N6 0.0089(11) 0.0145(12) 0.0124(11) 0.0010(9) 0.0013(9) -0.0011(10)
C19 0.0141(15) 0.0189(15) 0.0114(13) -0.0034(11) 0.0000(11) 0.0018(12)
C1 0.0133(14) 0.0187(15) 0.0140(13) -0.0043(12) 0.0007(11) 0.0029(12)
C18 0.0164(15) 0.0139(14) 0.0198(14) -0.0026(12) 0.0004(12) 0.0009(12)
C11 0.0094(14) 0.0187(15) 0.0123(13) -0.0010(11) -0.0016(11) 0.0037(12)
C8 0.0161(15) 0.0139(15) 0.0175(14) -0.0010(11) 0.0028(12) 0.0014(12)
C4 0.0123(14) 0.0136(14) 0.0102(12) -0.0005(11) 0.0041(11) 0.0010(11)
C9 0.0121(14) 0.0129(14) 0.0149(13) -0.0005(11) 0.0017(11) -0.0014(12)
N5 0.0102(12) 0.0110(11) 0.0147(11) 0.0007(9) 0.0033(9) 0.0043(9)
N3 0.0086(12) 0.0155(12) 0.0170(12) -0.0010(10) -0.0012(10) 0.0040(10)
C14 0.0115(15) 0.0145(14) 0.0121(13) 0.0017(11) 0.0009(11) 0.0031(11)
N11 0.0124(12) 0.0152(12) 0.0173(11) -0.0029(10) -0.0018(10) 0.0046(10)
N10 0.0098(12) 0.0164(12) 0.0177(12) -0.0017(10) -0.0038(10) 0.0070(10)
C13 0.0149(15) 0.0143(14) 0.0154(13) -0.0050(11) 0.0008(11) 0.0041(12)
N4 0.0095(12) 0.0137(12) 0.0184(11) -0.0016(10) 0.0002(10) 0.0043(10)
C2 0.0099(14) 0.0157(14) 0.0129(13) 0.0004(11) 0.0029(11) 0.0044(11)
C5 0.0118(14) 0.0130(14) 0.0142(13) -0.0001(11) 0.0033(11) 0.0007(12)
C20 0.0176(15) 0.0175(15) 0.0166(14) -0.0033(12) 0.0040(12) 0.0076(12)
C12 0.0112(14) 0.0153(14) 0.0122(13) 0.0019(11) 0.0020(11) 0.0031(12)
C16 0.0120(14) 0.0172(14) 0.0103(12) 0.0018(11) 0.0027(11) 0.0034(12)
C6 0.0092(14) 0.0170(14) 0.0118(13) 0.0006(11) 0.0040(11) 0.0011(11)
C7 0.0134(14) 0.0136(14) 0.0155(13) -0.0039(11) -0.0007(11) -0.0019(12)
C17 0.0146(15) 0.0168(15) 0.0155(14) -0.0029(12) -0.0012(11) 0.0020(12)
C15 0.0126(14) 0.0166(14) 0.0142(13) -0.0013(12) 0.0039(11) 0.0025(12)
C3 0.0093(14) 0.0197(15) 0.0160(13) -0.0026(12) -0.0031(11) 0.0040(12)
O3 0.0147(11) 0.0317(13) 0.0344(12) 0.0171(10) -0.0054(9) -0.0003(10)
O5 0.0268(13) 0.0233(12) 0.0225(11) -0.0025(10) 0.0014(10) 0.0011(10)
O4 0.0100(10) 0.0235(11) 0.0186(10) -0.0032(8) -0.0019(8) -0.0013(8)

loop_
_atom_type_symbol
_atom_type_description
_atom_type_scat_dispersion_real
_atom_type_scat_dispersion_imag
_atom_type_scat_source
C C 0.0033 0.0016 'International Tables Vol C Tables 4.2.6.8 and 6.1.1.4'
H H 0.0000 0.0000 'International Tables Vol C Tables 4.2.6.8 and 6.1.1.4'
N N 0.0061 0.0033 'International Tables Vol C Tables 4.2.6.8 and 6.1.1.4'
O O 0.0106 0.0060 'International Tables Vol C Tables 4.2.6.8 and 6.1.1.4'
Zn Zn 0.2839 1.4301 'International Tables Vol C Tables 4.2.6.8 and 6.1.1.4'
S S 0.1246 0.1234 'International Tables Vol C Tables 4.2.6.8 and 6.1.1.4'

loop_
_geom_angle_atom_site_label_1
_geom_angle_atom_site_label_2
_geom_angle_atom_site_label_3
_geom_angle
_geom_angle_site_symmetry_1
_geom_angle_site_symmetry_3
N1 Zn1 O2 117.88(9) . .
N1 Zn1 N7 108.86(9) . .
O2 Zn1 N7 94.98(8) . .
N1 Zn1 N12 116.43(9) . 2_756
O2 Zn1 N12 108.29(8) . 2_756
N7 Zn1 N12 107.92(9) . 2_756
N8 Zn2 O1 104.55(9) . 4_565
N8 Zn2 N2 111.91(9) . .
O1 Zn2 N2 108.72(9) 4_565 .
N8 Zn2 N6 122.78(9) . 2_545
O1 Zn2 N6 99.35(8) 4_565 2_545
N2 Zn2 N6 108.03(9) . 2_545
O3 S1 O4 111.20(12) . .
O3 S1 O2 109.86(12) . .
O4 S1 O2 110.44(11) . .
O3 S1 O1 110.77(13) . .
O4 S1 O1 110.26(11) . .
O2 S1 O1 104.10(11) . .
C1 N1 N2 107.8(2) . .
C1 N1 Zn1 133.55(18) . .
N2 N1 Zn1 118.12(16) . .
C19 N12 C18 117.7(2) . .
C19 N12 Zn1 122.62(18) . 2_746
C18 N12 Zn1 119.41(18) . 2_746
C3 N2 N1 107.6(2) . .
C3 N2 Zn2 124.48(18) . .
N1 N2 Zn2 123.45(16) . .
C11 N7 N8 107.7(2) . .
C11 N7 Zn1 122.97(17) . .
N8 N7 Zn1 120.74(16) . .
S1 O1 Zn2 132.48(12) . 4_566
C13 N8 N7 108.0(2) . .
C13 N8 Zn2 133.88(17) . .
N7 N8 Zn2 116.43(16) . .
S1 O2 Zn1 117.57(11) . .
C14 N9 C15 102.9(2) . .
C9 C10 C6 119.5(2) . .
C9 C10 H10 120.2 . .
C6 C10 H10 120.2 . .
C9 N6 C8 117.7(2) . .
C9 N6 Zn2 125.63(18) . 2
C8 N6 Zn2 116.23(18) . 2
N12 C19 C20 122.9(2) . .
N12 C19 H19 118.6 . .
C20 C19 H19 118.6 . .
N1 C1 C2 110.0(2) . .
N1 C1 H1 125.0 . .
C2 C1 H1 125.0 . .
N12 C18 C17 123.2(3) . .
N12 C18 H18 118.4 . .
C17 C18 H18 118.4 . .
N7 C11 C12 110.4(2) . .
N7 C11 H11 124.8 . .
C12 C11 H11 124.8 . .
N6 C8 C7 123.0(3) . .
N6 C8 H8 118.5 . .
C7 C8 H8 118.5 . .
N5 C4 N3 109.6(2) . .
N5 C4 C2 124.6(2) . .
N3 C4 C2 125.7(2) . .
N6 C9 C10 122.6(2) . .
N6 C9 H9A 118.7 . .
C10 C9 H9A 118.7 . .
C4 N5 C5 103.2(2) . .
C4 N3 N4 110.6(2) . .
C4 N3 H3A 129(2) . .
N4 N3 H3A 120(2) . .
N9 C14 N10 109.8(2) . .
N9 C14 C12 125.5(2) . .
N10 C14 C12 124.5(2) . .
C15 N11 N10 102.1(2) . .
C14 N10 N11 110.3(2) . .
C14 N10 H10A 132(2) . .
N11 N10 H10A 117(2) . .
N8 C13 C12 109.8(2) . .
N8 C13 H13 125.1 . .
C12 C13 H13 125.1 . .
C5 N4 N3 102.1(2) . .
C3 C2 C1 104.1(2) . .
C3 C2 C4 124.6(2) . .
C1 C2 C4 131.3(2) . .
N4 C5 N5 114.5(2) . .
N4 C5 C6 123.4(2) . .
N5 C5 C6 122.1(2) . .
C19 C20 C16 118.8(3) . .
C19 C20 H20 120.6 . .
C16 C20 H20 120.6 . .
C11 C12 C13 104.2(2) . .
C11 C12 C14 125.9(2) . .
C13 C12 C14 129.7(3) . .
C17 C16 C20 118.0(2) . .
C17 C16 C15 121.2(2) . .
C20 C16 C15 120.8(2) . .
C10 C6 C7 118.0(2) . .
C10 C6 C5 120.7(2) . .
C7 C6 C5 121.3(2) . .
C8 C7 C6 119.1(3) . .
C8 C7 H7 120.4 . .
C6 C7 H7 120.4 . .
C18 C17 C16 119.3(3) . .
C18 C17 H17 120.4 . .
C16 C17 H17 120.4 . .
N11 C15 N9 114.9(2) . .
N11 C15 C16 122.3(2) . .
N9 C15 C16 122.7(2) . .
N2 C3 C2 110.5(2) . .
N2 C3 H3 124.7 . .
C2 C3 H3 124.7 . .
H5B O5 H5A 110(4) . .

loop_
_geom_bond_atom_site_label_1
_geom_bond_atom_site_label_2
_geom_bond_distance
_geom_bond_site_symmetry_2
Zn1 N1 1.958(2) .
Zn1 O2 1.9907(19) .
Zn1 N7 2.000(2) .
Zn1 N12 2.000(2) 2_756
Zn2 N8 1.958(2) .
Zn2 O1 1.9615(19) 4_565
Zn2 N2 1.983(2) .
Zn2 N6 2.010(2) 2_545
S1 O3 1.443(2) .
S1 O4 1.4565(19) .
S1 O2 1.4910(19) .
S1 O1 1.4913(19) .
N1 C1 1.336(3) .
N1 N2 1.374(3) .
N12 C19 1.341(3) .
N12 C18 1.346(3) .
N12 Zn1 2.000(2) 2_746
N2 C3 1.329(3) .
N7 C11 1.331(3) .
N7 N8 1.370(3) .
O1 Zn2 1.9615(19) 4_566
N8 C13 1.336(3) .
N9 C14 1.328(3) .
N9 C15 1.362(3) .
C10 C9 1.379(4) .
C10 C6 1.391(4) .
C10 H10 0.9300 .
N6 C9 1.340(3) .
N6 C8 1.358(3) .
N6 Zn2 2.010(2) 2
C19 C20 1.380(4) .
C19 H19 0.9300 .
C1 C2 1.387(4) .
C1 H1 0.9300 .
C18 C17 1.363(4) .
C18 H18 0.9300 .
C11 C12 1.383(4) .
C11 H11 0.9300 .
C8 C7 1.369(4) .
C8 H8 0.9300 .
C4 N5 1.331(3) .
C4 N3 1.339(3) .
C4 C2 1.450(4) .
C9 H9A 0.9300 .
N5 C5 1.366(3) .
N3 N4 1.363(3) .
N3 H3A 0.90(3) .
C14 N10 1.345(3) .
C14 C12 1.452(4) .
N11 C15 1.327(3) .
N11 N10 1.360(3) .
N10 H10A 0.95(3) .
C13 C12 1.388(4) .
C13 H13 0.9300 .
N4 C5 1.329(3) .
C2 C3 1.384(4) .
C5 C6 1.462(4) .
C20 C16 1.397(4) .
C20 H20 0.9300 .
C16 C17 1.393(4) .
C16 C15 1.462(4) .
C6 C7 1.396(4) .
C7 H7 0.9300 .
C17 H17 0.9300 .
C3 H3 0.9300 .
O5 H5B 0.93(4) .
O5 H5A 0.94(5) .
